data_4323234
loop_
_publ_author_name
'Andrew L. Vance'
'Nathaniel W. Alcock'
'Joseph A. Heppert'
'Daryle H. Busch'

_publ_section_title
;
 An Octahedral Template Based on a New Molecular Turn: Synthesis and
 Structure of a Model Complex and a Reactive, Diphenolic Ligand and Its
 Metal Complexes
;
_journal_name_full 'Inorganic Chemistry'
_journal_page_first 6912
_journal_page_last 6920
_journal_paper_doi 10.1021/ic9714201
_journal_volume 37
_journal_year 1998
_chemical_formula_sum 'C19 H17 N3 O3'
_chemical_formula_weight 335.36
_chemical_name_systematic
; 
 ? 
;
_space_group_IT_number 14
_symmetry_cell_setting monoclinic
_symmetry_space_group_name_Hall '-P 2ybc'
_symmetry_space_group_name_H-M 'P 1 21/c 1'
_atom_sites_solution_hydrogens geom
_atom_sites_solution_primary direct
_atom_sites_solution_secondary difmap
_audit_creation_method SHELXL
_cell_angle_alpha 90.00
_cell_angle_beta 98.051(2)
_cell_angle_gamma 90.00
_cell_formula_units_Z 4
_cell_length_a 11.4073(4)
_cell_length_b 10.4195(4)
_cell_length_c 13.9444(5)
_cell_measurement_reflns_used 2556
_cell_measurement_temperature 240(2)
_cell_measurement_theta_max 25
_cell_measurement_theta_min 3
_cell_volume 1641.07(10)
_computing_structure_refinement 'SHELXL-96 (Sheldrick, 1996)'
_computing_structure_solution 'SHELXS-96 (Sheldrick, 1990)'
_diffrn_ambient_temperature 240(2)
_diffrn_measurement_device 'Siemens SMART'
_diffrn_radiation_monochromator graphite
_diffrn_radiation_source 'normal-focus sealed tube'
_diffrn_radiation_type MoK\a
_diffrn_radiation_wavelength 0.71073
_diffrn_reflns_av_R_equivalents 0.0746
_diffrn_reflns_av_sigmaI/netI 0.0813
_diffrn_reflns_limit_h_max 15
_diffrn_reflns_limit_h_min -15
_diffrn_reflns_limit_k_max 7
_diffrn_reflns_limit_k_min -14
_diffrn_reflns_limit_l_max 16
_diffrn_reflns_limit_l_min -18
_diffrn_reflns_number 9386
_diffrn_reflns_theta_max 28.59
_diffrn_reflns_theta_min 1.80
_exptl_absorpt_coefficient_mu 0.094
_exptl_absorpt_correction_type none
_exptl_crystal_colour yellow
_exptl_crystal_density_diffrn 1.357
_exptl_crystal_description plates
_exptl_crystal_F_000 704
_exptl_crystal_size_max 0.30
_exptl_crystal_size_mid 0.20
_exptl_crystal_size_min 0.12
_refine_diff_density_max 0.240
_refine_diff_density_min -0.320
_refine_diff_density_rms 0.059
_refine_ls_extinction_method none
_refine_ls_goodness_of_fit_all 1.110
_refine_ls_goodness_of_fit_obs 1.205
_refine_ls_hydrogen_treatment riding
_refine_ls_matrix_type full
_refine_ls_number_parameters 234
_refine_ls_number_reflns 3696
_refine_ls_number_restraints 2
_refine_ls_restrained_S_all 1.110
_refine_ls_restrained_S_obs 1.205
_refine_ls_R_factor_all 0.1531
_refine_ls_R_factor_obs 0.0725
_refine_ls_shift/esd_max 0.010
_refine_ls_shift/esd_mean 0.001
_refine_ls_structure_factor_coef Fsqd
_refine_ls_weighting_details 'w=1/[\s^2^(Fo^2^)+(0.0510P)^2^+1.0699P] where P=(Fo^2^+2Fc^2^)/3'
_refine_ls_weighting_scheme calc
_refine_ls_wR_factor_all 0.1758
_refine_ls_wR_factor_obs 0.1366
_reflns_number_observed 1986
_reflns_number_total 3696
_reflns_observed_criterion >2sigma(I)
_cod_data_source_file ic9714201_1.cif
_cod_data_source_block appdc
_cod_depositor_comments
;
The following automatic conversions were performed:

'_refine_ls_weighting_scheme' value 'calc
w=1/[\s^2^(Fo^2^)+(0.0510P)^2^+1.0699P] where P=(Fo^2^+2Fc^2^)/3' was
changed to 'calc'. New tag '_refine_ls_weighting_details' was
created. The value of the new tag was set to
'w=1/[\s^2^(Fo^2^)+(0.0510P)^2^+1.0699P] where P=(Fo^2^+2Fc^2^)/3'.

Automatic conversion script
Id: cif_fix_values 3143 2015-03-26 13:38:13Z robertas 
;
_cod_database_code 4323234

loop_
_symmetry_equiv_pos_as_xyz
'x, y, z'
'-x, y+1/2, -z+1/2'
'-x, -y, -z'
'x, -y-1/2, z-1/2'

loop_
_atom_site_aniso_label
_atom_site_aniso_U_11
_atom_site_aniso_U_22
_atom_site_aniso_U_33
_atom_site_aniso_U_23
_atom_site_aniso_U_13
_atom_site_aniso_U_12
O1 0.0559(15) 0.0431(14) 0.0521(15) -0.0098(11) 0.0289(12) -0.0025(12)
C2 0.0312(16) 0.0382(18) 0.0333(16) 0.0002(14) 0.0077(13) 0.0030(14)
C3 0.0389(17) 0.0365(18) 0.0366(18) 0.0052(14) 0.0149(14) -0.0028(14)
C4 0.0462(18) 0.0279(16) 0.0361(17) 0.0010(14) 0.0135(15) -0.0008(14)
C5 0.0333(16) 0.0383(18) 0.0331(17) 0.0043(14) 0.0112(13) 0.0032(14)
C6 0.0452(18) 0.0367(18) 0.0366(18) 0.0020(15) 0.0161(15) -0.0032(15)
C7 0.0438(18) 0.0296(16) 0.0397(18) -0.0009(14) 0.0107(15) -0.0021(14)
N8 0.0466(16) 0.0400(16) 0.0389(15) -0.0015(12) 0.0182(13) 0.0012(13)
C9 0.0407(17) 0.0366(18) 0.0346(17) 0.0001(15) 0.0118(14) 0.0018(14)
C10 0.0320(15) 0.0333(17) 0.0256(15) 0.0003(13) 0.0033(12) -0.0012(13)
N11 0.0313(13) 0.0315(13) 0.0282(12) 0.0003(11) 0.0075(10) -0.0004(11)
C12 0.0272(15) 0.0334(16) 0.0266(15) 0.0013(13) 0.0055(12) -0.0003(13)
C13 0.0365(16) 0.0334(17) 0.0310(16) -0.0014(13) 0.0067(13) -0.0007(14)
C14 0.0467(19) 0.0265(16) 0.0380(17) 0.0015(14) 0.0081(15) -0.0024(14)
C15 0.0389(17) 0.0346(17) 0.0323(17) 0.0018(14) 0.0096(14) -0.0048(14)
C16 0.0413(17) 0.0335(17) 0.0323(17) 0.0027(14) 0.0094(14) -0.0012(14)
N17 0.0340(14) 0.0385(15) 0.0320(14) 0.0015(12) 0.0099(11) -0.0013(11)
C18 0.0338(16) 0.0333(16) 0.0306(16) -0.0025(13) 0.0103(13) -0.0024(13)
C19 0.0386(17) 0.0297(16) 0.0314(16) 0.0002(13) 0.0081(13) 0.0039(13)
C20 0.0302(15) 0.0392(18) 0.0332(17) -0.0030(14) 0.0069(13) 0.0012(13)
C21 0.0377(16) 0.0324(17) 0.0293(16) -0.0041(13) 0.0115(13) -0.0040(13)
C22 0.0376(17) 0.0404(18) 0.0323(16) 0.0084(14) 0.0076(14) 0.0012(14)
C23 0.0298(16) 0.050(2) 0.0342(17) 0.0066(15) 0.0061(13) 0.0055(14)
O24 0.0425(13) 0.0407(14) 0.0429(13) 0.0086(10) 0.0169(10) -0.0015(10)
O001 0.0585(15) 0.0342(13) 0.0587(16) 0.0011(12) -0.0043(12) -0.0028(12)

loop_
_atom_site_label
_atom_site_type_symbol
_atom_site_fract_x
_atom_site_fract_y
_atom_site_fract_z
_atom_site_U_iso_or_equiv
_atom_site_thermal_displace_type
_atom_site_occupancy
_atom_site_calc_flag
_atom_site_refinement_flags
_atom_site_disorder_group
O1 O 1.0336(2) 0.0660(2) -0.24216(17) 0.0483(6) Uani 1 d . .
H1A H 1.0702 0.1131 -0.2757 0.072 Uiso 1 calc R .
C2 C 0.9861(2) 0.1384(3) -0.1760(2) 0.0339(7) Uani 1 d . .
C3 C 0.9911(3) 0.2703(3) -0.1731(2) 0.0364(7) Uani 1 d . .
H3A H 1.0291 0.3156 -0.2182 0.044 Uiso 1 calc R .
C4 C 0.9398(3) 0.3358(3) -0.1035(2) 0.0360(7) Uani 1 d . .
H4A H 0.9440 0.4259 -0.1014 0.043 Uiso 1 calc R .
C5 C 0.8820(3) 0.2715(3) -0.0365(2) 0.0343(7) Uani 1 d . .
C6 C 0.8767(3) 0.1377(3) -0.0418(2) 0.0385(8) Uani 1 d . .
H6A H 0.8373 0.0920 0.0023 0.046 Uiso 1 calc R .
C7 C 0.9279(3) 0.0719(3) -0.1104(2) 0.0372(7) Uani 1 d . .
H7A H 0.9237 -0.0181 -0.1130 0.045 Uiso 1 calc R .
N8 N 0.8309(2) 0.3482(3) 0.03040(18) 0.0407(7) Uani 1 d . .
C9 C 0.7922(3) 0.3010(3) 0.1029(2) 0.0367(7) Uani 1 d . .
H9A H 0.7998 0.2124 0.1149 0.044 Uiso 1 calc R .
C10 C 0.7354(2) 0.3819(3) 0.1689(2) 0.0304(7) Uani 1 d . .
N11 N 0.6782(2) 0.3205(2) 0.23304(16) 0.0300(6) Uani 1 d . .
C12 C 0.6227(2) 0.3924(3) 0.29319(19) 0.0289(6) Uani 1 d . .
C13 C 0.6256(3) 0.5255(3) 0.2930(2) 0.0334(7) Uani 1 d . .
H13A H 0.5873 0.5728 0.3368 0.040 Uiso 1 calc R .
C14 C 0.6856(3) 0.5869(3) 0.2274(2) 0.0368(7) Uani 1 d . .
H14A H 0.6893 0.6770 0.2263 0.044 Uiso 1 calc R .
C15 C 0.7402(3) 0.5156(3) 0.1638(2) 0.0348(7) Uani 1 d . .
H15A H 0.7801 0.5561 0.1175 0.042 Uiso 1 calc R .
C16 C 0.5556(3) 0.3208(3) 0.3579(2) 0.0353(7) Uani 1 d . .
H16A H 0.5756 0.2349 0.3728 0.042 Uiso 1 calc R .
N17 N 0.4707(2) 0.3726(2) 0.39438(16) 0.0343(6) Uani 1 d . .
C18 C 0.4090(2) 0.3030(3) 0.4589(2) 0.0320(7) Uani 1 d . .
C19 C 0.2909(3) 0.3344(3) 0.4618(2) 0.0329(7) Uani 1 d . .
H19A H 0.2550 0.3993 0.4210 0.039 Uiso 1 calc R .
C20 C 0.2258(3) 0.2718(3) 0.5236(2) 0.0340(7) Uani 1 d . .
H20A H 0.1456 0.2928 0.5236 0.041 Uiso 1 calc R .
C21 C 0.2782(3) 0.1781(3) 0.5856(2) 0.0325(7) Uani 1 d . .
C22 C 0.3956(3) 0.1455(3) 0.5836(2) 0.0365(7) Uani 1 d . .
H22A H 0.4315 0.0814 0.6252 0.044 Uiso 1 calc R .
C23 C 0.4598(3) 0.2073(3) 0.5205(2) 0.0380(8) Uani 1 d . .
H23A H 0.5393 0.1843 0.5192 0.046 Uiso 1 calc R .
O24 O 0.21184(18) 0.1225(2) 0.64897(15) 0.0410(6) Uani 1 d . .
H24A H 0.2525 0.0684 0.6824 0.062 Uiso 1 calc R .
O001 O 0.3273(2) -0.0474(2) 0.76387(18) 0.0516(6) Uani 1 d D .
H01A H 0.3277(33) -0.1352(18) 0.7669(26) 0.077 Uiso 1 d D .
H01B H 0.3821(27) -0.0160(35) 0.8135(21) 0.077 Uiso 1 d D .

loop_
_atom_type_symbol
_atom_type_description
_atom_type_scat_dispersion_real
_atom_type_scat_dispersion_imag
_atom_type_scat_source
C C 0.0033 0.0016 'International Tables Vol C Tables 4.2.6.8 and 6.1.1.4'
H H 0.0000 0.0000 'International Tables Vol C Tables 4.2.6.8 and 6.1.1.4'
N N 0.0061 0.0033 'International Tables Vol C Tables 4.2.6.8 and 6.1.1.4'
O O 0.0106 0.0060 'International Tables Vol C Tables 4.2.6.8 and 6.1.1.4'

loop_
_geom_angle_atom_site_label_1
_geom_angle_atom_site_label_2
_geom_angle_atom_site_label_3
_geom_angle
_geom_angle_site_symmetry_1
_geom_angle_site_symmetry_3
_geom_angle_publ_flag
O1 C2 C3 123.7(3) . . ?
O1 C2 C7 116.3(3) . . ?
C3 C2 C7 120.0(3) . . ?
C2 C3 C4 119.6(3) . . ?
C3 C4 C5 121.5(3) . . ?
C4 C5 C6 117.8(3) . . ?
C4 C5 N8 116.7(3) . . ?
C6 C5 N8 125.4(3) . . ?
C7 C6 C5 121.0(3) . . ?
C6 C7 C2 120.0(3) . . ?
C9 N8 C5 122.2(3) . . ?
N8 C9 C10 121.0(3) . . ?
N11 C10 C15 122.4(3) . . ?
N11 C10 C9 116.3(3) . . ?
C15 C10 C9 121.2(3) . . ?
C10 N11 C12 117.7(2) . . ?
N11 C12 C13 122.8(3) . . ?
N11 C12 C16 115.6(3) . . ?
C13 C12 C16 121.7(3) . . ?
C14 C13 C12 118.8(3) . . ?
C15 C14 C13 119.4(3) . . ?
C14 C15 C10 118.9(3) . . ?
N17 C16 C12 121.4(3) . . ?
C16 N17 C18 120.6(3) . . ?
C23 C18 C19 118.2(3) . . ?
C23 C18 N17 124.0(3) . . ?
C19 C18 N17 117.8(3) . . ?
C20 C19 C18 121.0(3) . . ?
C19 C20 C21 120.1(3) . . ?
O24 C21 C20 118.2(3) . . ?
O24 C21 C22 122.1(3) . . ?
C20 C21 C22 119.7(3) . . ?
C23 C22 C21 119.9(3) . . ?
C22 C23 C18 121.1(3) . . ?

loop_
_geom_bond_atom_site_label_1
_geom_bond_atom_site_label_2
_geom_bond_distance
_geom_bond_site_symmetry_2
_geom_bond_publ_flag
O1 C2 1.3612(33) . ?
C2 C3 1.3766(42) . ?
C2 C7 1.3877(39) . ?
C3 C4 1.3820(38) . ?
C4 C5 1.3885(38) . ?
C5 C6 1.3967(41) . ?
C5 N8 1.4141(37) . ?
C6 C7 1.3732(39) . ?
N8 C9 1.2590(35) . ?
C9 C10 1.4643(39) . ?
C10 N11 1.3411(34) . ?
C10 C15 1.3965(40) . ?
N11 C12 1.3464(33) . ?
C12 C13 1.3870(39) . ?
C12 C16 1.4661(38) . ?
C13 C14 1.3742(38) . ?
C14 C15 1.3717(39) . ?
C16 N17 1.2756(34) . ?
N17 C18 1.4166(35) . ?
C18 C23 1.3883(40) . ?
C18 C19 1.3927(39) . ?
C19 C20 1.3783(38) . ?
C20 C21 1.3830(40) . ?
C21 O24 1.3697(31) . ?
C21 C22 1.3859(39) . ?
C22 C23 1.3816(38) . ?

loop_
_cod_related_entry_id
_cod_related_entry_database
_cod_related_entry_code
1 ChemSpider 30661134
